data_7014546
loop_
_publ_author_name
'Ye, Hong-De'
'Ding, Guan-Yu'
'Xie, Ming-Shi'
'Li, Yi-Zhi'
'Yan, Hong'

_publ_section_title
;
 Reactivity of the 16e Cp*Co half-sandwich complex containing a
 chelating 1,2-dicarba-closo-dodecaborane-1,2-dithiolate ligand towards
 alkynes.
;
_journal_issue 10
_journal_name_full 'Dalton transactions (Cambridge, England : 2003)'
_journal_page_first 2306
_journal_page_last 2313
_journal_paper_doi 10.1039/c0dt00933d
_journal_volume 40
_journal_year 2011
_chemical_formula_moiety 'C26 H33 B10 Co O4 S2,C H2 Cl2'
_chemical_formula_sum 'C27 H35 B10 Cl2 Co O4 S2'
_chemical_formula_weight 725.60
_chemical_name_systematic
;
?
;
_space_group_IT_number 14
_symmetry_cell_setting monoclinic
_symmetry_space_group_name_Hall '-P 2ybc'
_symmetry_space_group_name_H-M 'P 1 21/c 1'
_atom_sites_solution_hydrogens geom
_atom_sites_solution_primary direct
_atom_sites_solution_secondary difmap
_audit_creation_method SHELXL-97
_cell_angle_alpha 90.00
_cell_angle_beta 98.048(3)
_cell_angle_gamma 90.00
_cell_formula_units_Z 4
_cell_length_a 10.6371(18)
_cell_length_b 24.112(4)
_cell_length_c 13.670(2)
_cell_measurement_reflns_used 3555
_cell_measurement_temperature 291(2)
_cell_measurement_theta_max 22.19
_cell_measurement_theta_min 2.26
_cell_volume 3471.6(10)
_computing_cell_refinement SMART
_computing_data_collection 'SMART (Bruker, 2000)'
_computing_data_reduction 'SAINT (Bruker, 2000)'
_computing_molecular_graphics SHELXTL
_computing_publication_material SHELXTL
_computing_structure_refinement SHELXTL
_computing_structure_solution 'SHELXL (Sheldrick, 2000)'
_diffrn_ambient_temperature 291(2)
_diffrn_measured_fraction_theta_full 0.999
_diffrn_measured_fraction_theta_max 0.999
_diffrn_measurement_device_type 'Bruker CCD area detector'
_diffrn_measurement_method 'phi and omega scans'
_diffrn_radiation_monochromator graphite
_diffrn_radiation_source 'fine-focus sealed tube'
_diffrn_radiation_type MoK\a
_diffrn_radiation_wavelength 0.71073
_diffrn_reflns_av_R_equivalents 0.0544
_diffrn_reflns_av_sigmaI/netI 0.0891
_diffrn_reflns_limit_h_max 12
_diffrn_reflns_limit_h_min -13
_diffrn_reflns_limit_k_max 29
_diffrn_reflns_limit_k_min -29
_diffrn_reflns_limit_l_max 16
_diffrn_reflns_limit_l_min -12
_diffrn_reflns_number 18862
_diffrn_reflns_theta_full 26.00
_diffrn_reflns_theta_max 26.00
_diffrn_reflns_theta_min 1.69
_exptl_absorpt_coefficient_mu 0.802
_exptl_absorpt_correction_T_max 0.8434
_exptl_absorpt_correction_T_min 0.8067
_exptl_absorpt_correction_type multi-scan
_exptl_absorpt_process_details 'SADABS (Bruker, 2000)'
_exptl_crystal_colour red
_exptl_crystal_density_diffrn 1.388
_exptl_crystal_density_method 'not measured'
_exptl_crystal_description block
_exptl_crystal_F_000 1488
_exptl_crystal_size_max 0.28
_exptl_crystal_size_mid 0.24
_exptl_crystal_size_min 0.22
_refine_diff_density_max 0.738
_refine_diff_density_min -0.883
_refine_diff_density_rms 0.071
_refine_ls_extinction_method none
_refine_ls_goodness_of_fit_ref 1.034
_refine_ls_hydrogen_treatment constr
_refine_ls_matrix_type full
_refine_ls_number_parameters 415
_refine_ls_number_reflns 6817
_refine_ls_number_restraints 0
_refine_ls_restrained_S_all 1.034
_refine_ls_R_factor_all 0.0952
_refine_ls_R_factor_gt 0.0621
_refine_ls_shift/su_max 0.000
_refine_ls_shift/su_mean 0.000
_refine_ls_structure_factor_coef Fsqd
_refine_ls_weighting_details 'calc w=1/[\s^2^(Fo^2^)+(0.0592P)^2^+1.5311P] where P=(Fo^2^+2Fc^2^)/3'
_refine_ls_weighting_scheme calc
_refine_ls_wR_factor_gt 0.1320
_refine_ls_wR_factor_ref 0.1401
_reflns_number_gt 4350
_reflns_number_total 6817
_reflns_threshold_expression >2sigma(I)
_cod_data_source_file C0DT00933D.TXT
_cod_data_source_block COMPLEX-4
_cod_depositor_comments
;
The following automatic conversions were performed:
'_symmetry_cell_setting' value 'Monoclinic' changed to 'monoclinic'
according to '/home/saulius/struct/CIF-dictionaries/cif_core.dic'
dictionary named 'cif_core.dic' version 2.4.1 from 2010-06-29.

Automatic conversion script
Id: cif_fix_enum 1555 2011-01-17 13:19:09Z saulius 
;
_cod_original_cell_volume 3471.7(10)
_cod_original_sg_symbol_H-M 'P 2(1)/c'
_cod_database_code 7014546

loop_
_symmetry_equiv_pos_as_xyz
'x, y, z'
'-x, y+1/2, -z+1/2'
'-x, -y, -z'
'x, -y-1/2, z-1/2'

loop_
_atom_site_label
_atom_site_type_symbol
_atom_site_fract_x
_atom_site_fract_y
_atom_site_fract_z
_atom_site_U_iso_or_equiv
_atom_site_adp_type
_atom_site_occupancy
_atom_site_symmetry_multiplicity
_atom_site_calc_flag
_atom_site_refinement_flags
_atom_site_disorder_assembly
_atom_site_disorder_group
B3 B 0.1535(5) 0.3954(2) 0.7995(4) 0.0430(12) Uani 1 1 d . . .
H3 H 0.2310 0.3786 0.8530 0.052 Uiso 1 1 calc R . .
B4 B 0.1314(5) 0.4688(2) 0.7803(4) 0.0482(13) Uani 1 1 d . . .
H4 H 0.1946 0.4994 0.8217 0.058 Uiso 1 1 calc R . .
B5 B 0.0679(5) 0.4803(2) 0.6538(4) 0.0493(13) Uani 1 1 d . . .
H5 H 0.0905 0.5182 0.6150 0.059 Uiso 1 1 calc R . .
B6 B 0.0521(5) 0.4144(2) 0.5940(4) 0.0450(12) Uani 1 1 d . . .
H6 H 0.0654 0.4094 0.5162 0.054 Uiso 1 1 calc R . .
B7 B -0.0583(5) 0.3749(2) 0.6503(4) 0.0463(12) Uani 1 1 d . . .
H7 H -0.1199 0.3441 0.6081 0.056 Uiso 1 1 calc R . .
B8 B 0.0041(5) 0.3629(2) 0.7754(4) 0.0462(12) Uani 1 1 d . . .
H8 H -0.0163 0.3246 0.8141 0.055 Uiso 1 1 calc R . .
B9 B 0.0199(5) 0.4287(2) 0.8354(4) 0.0419(11) Uani 1 1 d . . .
H9 H 0.0096 0.4336 0.9139 0.050 Uiso 1 1 calc R . .
B10 B -0.0348(5) 0.4796(2) 0.7454(4) 0.0446(12) Uani 1 1 d . . .
H10 H -0.0821 0.5176 0.7658 0.054 Uiso 1 1 calc R . .
B11 B -0.0819(5) 0.4471(2) 0.6293(4) 0.0440(12) Uani 1 1 d . . .
H11 H -0.1578 0.4635 0.5739 0.053 Uiso 1 1 calc R . .
B12 B -0.1122(5) 0.4159(2) 0.7436(4) 0.0473(13) Uani 1 1 d . . .
H12 H -0.2090 0.4123 0.7626 0.057 Uiso 1 1 calc R . .
C1 C 0.1709(4) 0.42704(17) 0.6892(3) 0.0403(10) Uani 1 1 d . . .
C2 C 0.0998(4) 0.36501(18) 0.6859(3) 0.0451(11) Uani 1 1 d . . .
C3 C 0.4674(4) 0.25269(16) 0.7349(3) 0.0396(10) Uani 1 1 d . . .
C4 C 0.4496(4) 0.31357(17) 0.7195(3) 0.0405(10) Uani 1 1 d . . .
C5 C 0.4987(4) 0.34519(17) 0.7994(3) 0.0405(10) Uani 1 1 d . . .
H5A H 0.5361 0.3256 0.8545 0.049 Uiso 1 1 calc R . .
C6 C 0.4998(4) 0.40423(17) 0.8090(4) 0.0442(11) Uani 1 1 d . . .
H6A H 0.5545 0.4179 0.8626 0.053 Uiso 1 1 calc R . .
C7 C 0.4339(4) 0.44342(16) 0.7524(3) 0.0392(10) Uani 1 1 d . . .
C8 C 0.4536(4) 0.50429(17) 0.7620(3) 0.0425(10) Uani 1 1 d . . .
C9 C 0.5940(4) 0.23170(17) 0.7765(3) 0.0411(10) Uani 1 1 d . . .
C10 C 0.7071(4) 0.25663(18) 0.7981(3) 0.0400(10) Uani 1 1 d . . .
H10A H 0.7235 0.2944 0.7952 0.048 Uiso 1 1 calc R . .
C11 C 0.7966(5) 0.21424(18) 0.8258(3) 0.0487(12) Uani 1 1 d . . .
H11A H 0.8837 0.2186 0.8433 0.058 Uiso 1 1 calc R . .
C12 C 0.7328(4) 0.16737(18) 0.8222(3) 0.0446(11) Uani 1 1 d . . .
H12A H 0.7689 0.1328 0.8382 0.053 Uiso 1 1 calc R . .
C13 C 0.5541(4) 0.52798(17) 0.8335(3) 0.0413(10) Uani 1 1 d . . .
C14 C 0.5914(4) 0.57995(17) 0.8484(3) 0.0433(10) Uani 1 1 d . . .
H14A H 0.5527 0.6107 0.8161 0.052 Uiso 1 1 calc R . .
C15 C 0.6974(4) 0.58119(18) 0.9195(3) 0.0447(11) Uani 1 1 d . . .
H15A H 0.7377 0.6126 0.9483 0.054 Uiso 1 1 calc R . .
C16 C 0.7284(4) 0.53174(18) 0.9377(3) 0.0454(11) Uani 1 1 d . . .
H16A H 0.8013 0.5208 0.9788 0.055 Uiso 1 1 calc R . .
C17 C 0.4769(4) 0.36319(18) 0.4987(3) 0.0427(10) Uani 1 1 d . . .
C18 C 0.3500(4) 0.37341(17) 0.4487(3) 0.0393(9) Uani 1 1 d . . .
C19 C 0.2858(4) 0.32376(18) 0.4427(3) 0.0451(11) Uani 1 1 d . . .
C20 C 0.3668(4) 0.28129(18) 0.4869(3) 0.0460(11) Uani 1 1 d . . .
C21 C 0.4880(4) 0.30527(17) 0.5159(3) 0.0415(10) Uani 1 1 d . . .
C22 C 0.5831(4) 0.40501(17) 0.5189(3) 0.0410(10) Uani 1 1 d . . .
H22A H 0.6242 0.4091 0.4611 0.061 Uiso 1 1 calc R . .
H22B H 0.6436 0.3924 0.5730 0.061 Uiso 1 1 calc R . .
H22C H 0.5489 0.4401 0.5353 0.061 Uiso 1 1 calc R . .
C23 C 0.3055(4) 0.42813(17) 0.4067(3) 0.0436(10) Uani 1 1 d . . .
H23A H 0.3193 0.4302 0.3389 0.065 Uiso 1 1 calc R . .
H23B H 0.3519 0.4573 0.4437 0.065 Uiso 1 1 calc R . .
H23C H 0.2165 0.4322 0.4106 0.065 Uiso 1 1 calc R . .
C24 C 0.1513(4) 0.31380(19) 0.3934(3) 0.0462(11) Uani 1 1 d . . .
H24A H 0.1516 0.3064 0.3245 0.069 Uiso 1 1 calc R . .
H24B H 0.1007 0.3461 0.4009 0.069 Uiso 1 1 calc R . .
H24C H 0.1162 0.2826 0.4237 0.069 Uiso 1 1 calc R . .
C25 C 0.3334(4) 0.22121(18) 0.4858(3) 0.0437(10) Uani 1 1 d . . .
H25A H 0.3468 0.2052 0.4238 0.066 Uiso 1 1 calc R . .
H25B H 0.2458 0.2171 0.4944 0.066 Uiso 1 1 calc R . .
H25C H 0.3860 0.2026 0.5386 0.066 Uiso 1 1 calc R . .
C26 C 0.6105(4) 0.27567(18) 0.5489(3) 0.0432(10) Uani 1 1 d . . .
H26A H 0.6495 0.2655 0.4922 0.065 Uiso 1 1 calc R . .
H26B H 0.5941 0.2429 0.5848 0.065 Uiso 1 1 calc R . .
H26C H 0.6665 0.2996 0.5908 0.065 Uiso 1 1 calc R . .
C27 C 0.9300(5) 0.12181(18) 0.6244(3) 0.0489(11) Uani 1 1 d . . .
H27A H 0.9310 0.1191 0.6953 0.059 Uiso 1 1 calc R . .
H27B H 0.9841 0.0936 0.6016 0.059 Uiso 1 1 calc R . .
Cl1 Cl 0.96294(11) 0.18860(4) 0.58520(8) 0.0442(3) Uani 1 1 d . . .
Cl2 Cl 0.77583(12) 0.12232(5) 0.55827(9) 0.0528(3) Uani 1 1 d . . .
Co1 Co 0.35531(5) 0.33952(2) 0.59735(4) 0.03670(16) Uani 1 1 d . . .
O1 O 0.3824(3) 0.21890(11) 0.7126(2) 0.0428(7) Uani 1 1 d . . .
O2 O 0.6061(3) 0.17622(12) 0.7917(2) 0.0445(7) Uani 1 1 d . . .
O3 O 0.3862(3) 0.53563(11) 0.7092(2) 0.0392(7) Uani 1 1 d . . .
O4 O 0.6418(3) 0.49608(12) 0.8896(2) 0.0474(8) Uani 1 1 d . . .
S1 S 0.32586(11) 0.42462(4) 0.64686(8) 0.0384(3) Uani 1 1 d . . .
S2 S 0.18195(10) 0.30530(4) 0.65448(8) 0.0386(2) Uani 1 1 d . . .

loop_
_atom_site_aniso_label
_atom_site_aniso_U_11
_atom_site_aniso_U_22
_atom_site_aniso_U_33
_atom_site_aniso_U_23
_atom_site_aniso_U_13
_atom_site_aniso_U_12
B3 0.035(3) 0.047(3) 0.049(3) -0.001(2) 0.015(2) -0.002(2)
B4 0.039(3) 0.052(3) 0.054(3) -0.006(3) 0.006(2) 0.015(2)
B5 0.051(3) 0.043(3) 0.053(3) 0.007(2) 0.007(3) 0.018(2)
B6 0.040(3) 0.046(3) 0.049(3) 0.000(2) 0.007(2) 0.003(2)
B7 0.050(3) 0.047(3) 0.042(3) 0.009(2) 0.009(2) 0.005(2)
B8 0.050(3) 0.045(3) 0.046(3) 0.013(2) 0.016(2) 0.005(2)
B9 0.045(3) 0.041(3) 0.041(3) 0.002(2) 0.012(2) 0.011(2)
B10 0.042(3) 0.046(3) 0.048(3) 0.001(2) 0.013(2) 0.015(2)
B11 0.043(3) 0.041(3) 0.049(3) 0.004(2) 0.007(2) 0.014(2)
B12 0.049(3) 0.046(3) 0.050(3) 0.008(2) 0.019(2) 0.016(2)
C1 0.042(2) 0.035(2) 0.044(3) -0.0022(18) 0.0078(19) 0.0031(18)
C2 0.047(3) 0.035(2) 0.054(3) 0.0029(19) 0.009(2) -0.0027(19)
C3 0.041(2) 0.033(2) 0.045(2) -0.0003(18) 0.0056(19) -0.0002(18)
C4 0.043(2) 0.032(2) 0.047(3) -0.0038(18) 0.0079(19) -0.0005(18)
C5 0.037(2) 0.037(2) 0.046(2) 0.0051(19) -0.0009(18) 0.0009(18)
C6 0.042(3) 0.036(2) 0.052(3) 0.0029(19) -0.001(2) -0.0029(19)
C7 0.045(3) 0.032(2) 0.042(2) -0.0033(18) 0.0091(19) -0.0061(18)
C8 0.046(3) 0.032(2) 0.051(3) 0.0062(19) 0.009(2) 0.0038(19)
C9 0.039(2) 0.043(2) 0.042(2) 0.0015(19) 0.0071(18) 0.007(2)
C10 0.044(3) 0.040(2) 0.035(2) 0.0068(18) 0.0044(18) -0.0035(19)
C11 0.044(3) 0.045(2) 0.052(3) -0.015(2) -0.015(2) 0.014(2)
C12 0.049(3) 0.046(2) 0.042(3) 0.016(2) 0.018(2) 0.018(2)
C13 0.040(2) 0.037(2) 0.048(3) -0.0044(19) 0.0080(19) -0.0024(18)
C14 0.048(3) 0.036(2) 0.046(3) -0.0074(19) 0.007(2) -0.0073(19)
C15 0.046(3) 0.041(2) 0.048(3) -0.004(2) 0.011(2) -0.012(2)
C16 0.042(3) 0.045(2) 0.048(3) 0.008(2) -0.001(2) -0.004(2)
C17 0.047(3) 0.045(2) 0.039(2) -0.0035(19) 0.0180(19) -0.002(2)
C18 0.040(2) 0.042(2) 0.037(2) -0.0003(18) 0.0097(18) 0.0060(19)
C19 0.047(3) 0.045(2) 0.042(3) -0.0176(19) 0.000(2) -0.003(2)
C20 0.040(3) 0.046(2) 0.053(3) -0.006(2) 0.014(2) -0.005(2)
C21 0.041(2) 0.038(2) 0.047(3) -0.0033(19) 0.0117(19) 0.0027(19)
C22 0.042(2) 0.043(2) 0.039(2) -0.0031(19) 0.0117(19) -0.0111(19)
C23 0.046(3) 0.043(2) 0.045(3) 0.013(2) 0.016(2) 0.013(2)
C24 0.053(3) 0.043(2) 0.038(2) 0.0099(19) -0.011(2) -0.016(2)
C25 0.040(2) 0.048(2) 0.046(3) -0.014(2) 0.0148(19) -0.012(2)
C26 0.042(3) 0.048(2) 0.043(2) 0.015(2) 0.0159(19) 0.012(2)
C27 0.057(3) 0.047(2) 0.048(3) 0.001(2) 0.022(2) 0.018(2)
Cl1 0.0468(6) 0.0453(6) 0.0446(6) -0.0109(5) 0.0203(5) -0.0141(5)
Cl2 0.0546(7) 0.0461(6) 0.0526(7) -0.0165(5) -0.0105(5) 0.0139(5)
Co1 0.0401(3) 0.0301(3) 0.0402(3) -0.0017(2) 0.0064(2) -0.0016(2)
O1 0.0422(17) 0.0311(14) 0.0517(18) -0.0029(13) -0.0054(13) -0.0063(13)
O2 0.0478(18) 0.0439(17) 0.0443(18) 0.0024(13) 0.0153(14) 0.0068(14)
O3 0.0423(17) 0.0299(13) 0.0402(16) 0.0070(12) -0.0121(13) -0.0086(12)
O4 0.0504(19) 0.0378(16) 0.0498(19) 0.0007(14) -0.0077(14) -0.0001(14)
S1 0.0469(6) 0.0299(5) 0.0386(6) 0.0032(4) 0.0065(5) -0.0016(4)
S2 0.0395(6) 0.0328(5) 0.0434(6) -0.0014(4) 0.0053(4) -0.0014(4)

loop_
_atom_type_symbol
_atom_type_description
_atom_type_scat_dispersion_real
_atom_type_scat_dispersion_imag
_atom_type_scat_source
C C 0.0033 0.0016 'International Tables Vol C Tables 4.2.6.8 and 6.1.1.4'
H H 0.0000 0.0000 'International Tables Vol C Tables 4.2.6.8 and 6.1.1.4'
B B 0.0013 0.0007 'International Tables Vol C Tables 4.2.6.8 and 6.1.1.4'
O O 0.0106 0.0060 'International Tables Vol C Tables 4.2.6.8 and 6.1.1.4'
S S 0.1246 0.1234 'International Tables Vol C Tables 4.2.6.8 and 6.1.1.4'
Co Co 0.3494 0.9721 'International Tables Vol C Tables 4.2.6.8 and 6.1.1.4'
Cl Cl 0.1484 0.1585 'International Tables Vol C Tables 4.2.6.8 and 6.1.1.4'

loop_
_geom_angle_atom_site_label_1
_geom_angle_atom_site_label_2
_geom_angle_atom_site_label_3
_geom_angle
_geom_angle_site_symmetry_1
_geom_angle_site_symmetry_3
_geom_angle_publ_flag
C1 B3 C2 57.8(3) . . ?
C1 B3 B9 103.4(3) . . ?
C2 B3 B9 105.3(4) . . ?
C1 B3 B8 103.8(4) . . ?
C2 B3 B8 58.0(3) . . ?
B9 B3 B8 60.8(3) . . ?
C1 B3 B4 57.6(3) . . ?
C2 B3 B4 105.3(4) . . ?
B9 B3 B4 59.9(3) . . ?
B8 B3 B4 108.4(4) . . ?
C1 B3 H3 125.6 . . ?
C2 B3 H3 124.0 . . ?
B9 B3 H3 122.9 . . ?
B8 B3 H3 122.2 . . ?
B4 B3 H3 122.0 . . ?
C1 B4 B9 103.7(4) . . ?
C1 B4 B10 103.2(4) . . ?
B9 B4 B10 59.8(3) . . ?
C1 B4 B5 58.8(3) . . ?
B9 B4 B5 108.1(4) . . ?
B10 B4 B5 59.5(3) . . ?
C1 B4 B3 59.0(3) . . ?
B9 B4 B3 58.9(3) . . ?
B10 B4 B3 106.6(4) . . ?
B5 B4 B3 108.6(4) . . ?
C1 B4 H4 125.3 . . ?
B9 B4 H4 122.9 . . ?
B10 B4 H4 123.5 . . ?
B5 B4 H4 121.0 . . ?
B3 B4 H4 121.7 . . ?
C1 B5 B11 103.8(4) . . ?
C1 B5 B10 103.0(4) . . ?
B11 B5 B10 60.2(3) . . ?
C1 B5 B6 58.5(3) . . ?
B11 B5 B6 59.1(3) . . ?
B10 B5 B6 106.6(4) . . ?
C1 B5 B4 58.0(3) . . ?
B11 B5 B4 108.7(4) . . ?
B10 B5 B4 60.1(3) . . ?
B6 B5 B4 107.7(4) . . ?
C1 B5 H5 125.8 . . ?
B11 B5 H5 122.3 . . ?
B10 B5 H5 123.1 . . ?
B6 B5 H5 122.2 . . ?
B4 B5 H5 121.1 . . ?
C1 B6 C2 57.8(3) . . ?
C1 B6 B11 104.7(4) . . ?
C2 B6 B11 105.8(4) . . ?
C1 B6 B7 103.3(4) . . ?
C2 B6 B7 57.7(3) . . ?
B11 B6 B7 60.6(3) . . ?
C1 B6 B5 58.7(3) . . ?
C2 B6 B5 106.1(4) . . ?
B11 B6 B5 60.1(3) . . ?
B7 B6 B5 107.8(4) . . ?
C1 B6 H6 125.0 . . ?
C2 B6 H6 123.7 . . ?
B11 B6 H6 122.3 . . ?
B7 B6 H6 123.0 . . ?
B5 B6 H6 121.6 . . ?
C2 B7 B6 60.7(3) . . ?
C2 B7 B8 58.6(3) . . ?
B6 B7 B8 109.1(4) . . ?
C2 B7 B12 106.2(4) . . ?
B6 B7 B12 108.3(4) . . ?
B8 B7 B12 60.7(3) . . ?
C2 B7 B11 107.2(4) . . ?
B6 B7 B11 59.3(3) . . ?
B8 B7 B11 110.0(4) . . ?
B12 B7 B11 61.1(3) . . ?
C2 B7 H7 123.2 . . ?
B6 B7 H7 121.2 . . ?
B8 B7 H7 120.8 . . ?
B12 B7 H7 121.7 . . ?
B11 B7 H7 121.1 . . ?
C2 B8 B3 60.4(3) . . ?
C2 B8 B7 58.7(3) . . ?
B3 B8 B7 108.3(4) . . ?
C2 B8 B9 106.1(4) . . ?
B3 B8 B9 59.6(3) . . ?
B7 B8 B9 107.3(4) . . ?
C2 B8 B12 105.5(3) . . ?
B3 B8 B12 107.6(4) . . ?
B7 B8 B12 59.6(3) . . ?
B9 B8 B12 59.6(3) . . ?
C2 B8 H8 123.4 . . ?
B3 B8 H8 121.2 . . ?
B7 B8 H8 121.9 . . ?
B9 B8 H8 122.5 . . ?
B12 B8 H8 122.6 . . ?
B3 B9 B12 108.3(4) . . ?
B3 B9 B10 108.7(4) . . ?
B12 B9 B10 58.7(3) . . ?
B3 B9 B4 61.1(3) . . ?
B12 B9 B4 107.7(4) . . ?
B10 B9 B4 60.3(3) . . ?
B3 B9 B8 59.6(3) . . ?
B12 B9 B8 60.4(3) . . ?
B10 B9 B8 107.2(4) . . ?
B4 B9 B8 108.3(4) . . ?
B3 B9 H9 121.0 . . ?
B12 B9 H9 122.1 . . ?
B10 B9 H9 122.2 . . ?
B4 B9 H9 121.2 . . ?
B8 B9 H9 121.9 . . ?
B12 B10 B5 109.6(4) . . ?
B12 B10 B11 61.7(3) . . ?
B5 B10 B11 59.9(3) . . ?
B12 B10 B9 60.6(3) . . ?
B5 B10 B9 108.8(4) . . ?
B11 B10 B9 109.8(4) . . ?
B12 B10 B4 108.9(4) . . ?
B5 B10 B4 60.3(3) . . ?
B11 B10 B4 108.6(4) . . ?
B9 B10 B4 59.9(3) . . ?
B12 B10 H10 120.4 . . ?
B5 B10 H10 121.3 . . ?
B11 B10 H10 120.7 . . ?
B9 B10 H10 121.1 . . ?
B4 B10 H10 121.6 . . ?
B6 B11 B5 60.7(3) . . ?
B6 B11 B7 60.1(3) . . ?
B5 B11 B7 108.0(4) . . ?
B6 B11 B10 107.7(4) . . ?
B5 B11 B10 59.9(3) . . ?
B7 B11 B10 105.7(4) . . ?
B6 B11 B12 107.5(4) . . ?
B5 B11 B12 106.9(4) . . ?
B7 B11 B12 59.2(3) . . ?
B10 B11 B12 58.2(3) . . ?
B6 B11 H11 121.2 . . ?
B5 B11 H11 121.5 . . ?
B7 B11 H11 122.5 . . ?
B10 B11 H11 123.0 . . ?
B12 B11 H11 122.9 . . ?
B10 B12 B7 107.6(4) . . ?
B10 B12 B9 60.7(3) . . ?
B7 B12 B9 107.6(4) . . ?
B10 B12 B8 108.4(4) . . ?
B7 B12 B8 59.6(3) . . ?
B9 B12 B8 60.0(3) . . ?
B10 B12 B11 60.1(3) . . ?
B7 B12 B11 59.6(3) . . ?
B9 B12 B11 108.7(4) . . ?
B8 B12 B11 107.9(4) . . ?
B10 B12 H12 121.4 . . ?
B7 B12 H12 122.4 . . ?
B9 B12 H12 121.4 . . ?
B8 B12 H12 121.7 . . ?
B11 B12 H12 121.6 . . ?
C2 C1 B4 113.0(4) . . ?
C2 C1 B6 62.4(3) . . ?
B4 C1 B6 115.5(4) . . ?
C2 C1 B5 113.1(4) . . ?
B4 C1 B5 63.2(3) . . ?
B6 C1 B5 62.8(3) . . ?
C2 C1 B3 61.6(3) . . ?
B4 C1 B3 63.4(3) . . ?
B6 C1 B3 115.4(4) . . ?
B5 C1 B3 115.8(4) . . ?
C2 C1 S1 112.9(3) . . ?
B4 C1 S1 125.4(3) . . ?
B6 C1 S1 111.0(3) . . ?
B5 C1 S1 120.4(3) . . ?
B3 C1 S1 118.5(3) . . ?
C1 C2 B8 108.8(3) . . ?
C1 C2 B7 107.9(3) . . ?
B8 C2 B7 62.8(3) . . ?
C1 C2 B3 60.6(3) . . ?
B8 C2 B3 61.6(3) . . ?
B7 C2 B3 112.6(4) . . ?
C1 C2 B6 59.8(3) . . ?
B8 C2 B6 113.2(4) . . ?
B7 C2 B6 61.6(3) . . ?
B3 C2 B6 112.3(3) . . ?
C1 C2 S2 119.8(3) . . ?
B8 C2 S2 121.1(3) . . ?
B7 C2 S2 123.2(3) . . ?
B3 C2 S2 116.6(3) . . ?
B6 C2 S2 118.8(3) . . ?
O1 C3 C9 118.0(4) . . ?
O1 C3 C4 123.1(4) . . ?
C9 C3 C4 118.9(4) . . ?
C5 C4 C3 114.0(4) . . ?
C5 C4 Co1 127.1(3) . . ?
C3 C4 Co1 118.8(3) . . ?
C4 C5 C6 128.5(4) . . ?
C4 C5 H5A 115.8 . . ?
C6 C5 H5A 115.8 . . ?
C7 C6 C5 130.2(4) . . ?
C7 C6 H6A 114.9 . . ?
C5 C6 H6A 114.9 . . ?
C6 C7 C8 125.7(4) . . ?
C6 C7 S1 120.8(3) . . ?
C8 C7 S1 113.1(3) . . ?
O3 C8 C13 118.2(4) . . ?
O3 C8 C7 120.0(4) . . ?
C13 C8 C7 121.8(4) . . ?
C10 C9 O2 110.2(4) . . ?
C10 C9 C3 132.3(4) . . ?
O2 C9 C3 117.3(4) . . ?
C9 C10 C11 106.6(4) . . ?
C9 C10 H10A 126.7 . . ?
C11 C10 H10A 126.7 . . ?
C12 C11 C10 106.7(4) . . ?
C12 C11 H11A 126.6 . . ?
C10 C11 H11A 126.6 . . ?
C11 C12 O2 110.9(4) . . ?
C11 C12 H12A 124.5 . . ?
O2 C12 H12A 124.5 . . ?
C14 C13 O4 106.4(4) . . ?
C14 C13 C8 130.5(4) . . ?
O4 C13 C8 122.4(4) . . ?
C13 C14 C15 109.1(4) . . ?
C13 C14 H14A 125.5 . . ?
C15 C14 H14A 125.5 . . ?
C16 C15 C14 106.6(4) . . ?
C16 C15 H15A 126.7 . . ?
C14 C15 H15A 126.7 . . ?
C15 C16 O4 111.4(4) . . ?
C15 C16 H16A 124.3 . . ?
O4 C16 H16A 124.3 . . ?
C21 C17 C18 107.3(4) . . ?
C21 C17 C22 125.8(4) . . ?
C18 C17 C22 126.6(4) . . ?
C21 C17 Co1 70.5(3) . . ?
C18 C17 Co1 74.3(2) . . ?
C22 C17 Co1 125.7(3) . . ?
C19 C18 C17 107.6(4) . . ?
C19 C18 C23 128.3(4) . . ?
C17 C18 C23 124.0(4) . . ?
C19 C18 Co1 71.2(3) . . ?
C17 C18 Co1 66.1(2) . . ?
C23 C18 Co1 130.9(3) . . ?
C18 C19 C20 109.7(4) . . ?
C18 C19 C24 126.6(4) . . ?
C20 C19 C24 123.7(4) . . ?
C18 C19 Co1 72.0(2) . . ?
C20 C19 Co1 66.9(2) . . ?
C24 C19 Co1 129.2(3) . . ?
C19 C20 C21 107.4(4) . . ?
C19 C20 C25 124.6(4) . . ?
C21 C20 C25 127.2(4) . . ?
C19 C20 Co1 74.2(3) . . ?
C21 C20 Co1 70.4(2) . . ?
C25 C20 Co1 128.7(3) . . ?
C20 C21 C17 107.7(4) . . ?
C20 C21 C26 127.5(4) . . ?
C17 C21 C26 124.6(4) . . ?
C20 C21 Co1 69.8(3) . . ?
C17 C21 Co1 69.6(2) . . ?
C26 C21 Co1 130.7(3) . . ?
C17 C22 H22A 109.5 . . ?
C17 C22 H22B 109.5 . . ?
H22A C22 H22B 109.5 . . ?
C17 C22 H22C 109.5 . . ?
H22A C22 H22C 109.5 . . ?
H22B C22 H22C 109.5 . . ?
C18 C23 H23A 109.5 . . ?
C18 C23 H23B 109.5 . . ?
H23A C23 H23B 109.5 . . ?
C18 C23 H23C 109.5 . . ?
H23A C23 H23C 109.5 . . ?
H23B C23 H23C 109.5 . . ?
C19 C24 H24A 109.5 . . ?
C19 C24 H24B 109.5 . . ?
H24A C24 H24B 109.5 . . ?
C19 C24 H24C 109.5 . . ?
H24A C24 H24C 109.5 . . ?
H24B C24 H24C 109.5 . . ?
C20 C25 H25A 109.5 . . ?
C20 C25 H25B 109.5 . . ?
H25A C25 H25B 109.5 . . ?
C20 C25 H25C 109.5 . . ?
H25A C25 H25C 109.5 . . ?
H25B C25 H25C 109.5 . . ?
C21 C26 H26A 109.5 . . ?
C21 C26 H26B 109.5 . . ?
H26A C26 H26B 109.5 . . ?
C21 C26 H26C 109.5 . . ?
H26A C26 H26C 109.5 . . ?
H26B C26 H26C 109.5 . . ?
Cl1 C27 Cl2 92.8(2) . . ?
Cl1 C27 H27A 113.1 . . ?
Cl2 C27 H27A 113.1 . . ?
Cl1 C27 H27B 113.1 . . ?
Cl2 C27 H27B 113.1 . . ?
H27A C27 H27B 110.5 . . ?
C4 Co1 C17 110.85(19) . . ?
C4 Co1 C20 109.50(18) . . ?
C17 Co1 C20 66.93(17) . . ?
C4 Co1 C21 91.42(18) . . ?
C17 Co1 C21 39.85(17) . . ?
C20 Co1 C21 39.82(17) . . ?
C4 Co1 C19 148.28(18) . . ?
C17 Co1 C19 64.78(18) . . ?
C20 Co1 C19 38.87(17) . . ?
C21 Co1 C19 64.85(18) . . ?
C4 Co1 C18 150.46(18) . . ?
C17 Co1 C18 39.61(17) . . ?
C20 Co1 C18 64.72(17) . . ?
C21 Co1 C18 65.35(16) . . ?
C19 Co1 C18 36.79(17) . . ?
C4 Co1 S1 96.65(13) . . ?
C17 Co1 S1 94.14(12) . . ?
C20 Co1 S1 151.69(14) . . ?
C21 Co1 S1 132.10(12) . . ?
C19 Co1 S1 114.79(13) . . ?
C18 Co1 S1 87.19(11) . . ?
C4 Co1 S2 86.15(13) . . ?
C17 Co1 S2 159.93(13) . . ?
C20 Co1 S2 97.96(13) . . ?
C21 Co1 S2 133.35(12) . . ?
C19 Co1 S2 95.15(13) . . ?
C18 Co1 S2 122.88(12) . . ?
S1 Co1 S2 94.37(4) . . ?
C9 O2 C12 105.5(3) . . ?
C16 O4 C13 106.2(3) . . ?
C7 S1 C1 104.2(2) . . ?
C7 S1 Co1 112.67(14) . . ?
C1 S1 Co1 107.59(14) . . ?
C2 S2 Co1 104.01(15) . . ?

loop_
_geom_bond_atom_site_label_1
_geom_bond_atom_site_label_2
_geom_bond_distance
_geom_bond_site_symmetry_2
_geom_bond_publ_flag
B3 C1 1.724(7) . ?
B3 C2 1.740(7) . ?
B3 B9 1.760(7) . ?
B3 B8 1.761(7) . ?
B3 B4 1.799(7) . ?
B3 H3 1.1000 . ?
B4 C1 1.699(7) . ?
B4 B9 1.778(8) . ?
B4 B10 1.785(7) . ?
B4 B5 1.788(8) . ?
B4 H4 1.1000 . ?
B5 C1 1.713(6) . ?
B5 B11 1.773(8) . ?
B5 B10 1.773(8) . ?
B5 B6 1.783(7) . ?
B5 H5 1.1000 . ?
B6 C1 1.709(7) . ?
B6 C2 1.754(7) . ?
B6 B11 1.754(7) . ?
B6 B7 1.770(8) . ?
B6 H6 1.1000 . ?
B7 C2 1.700(7) . ?
B7 B8 1.770(7) . ?
B7 B12 1.770(8) . ?
B7 B11 1.777(7) . ?
B7 H7 1.1000 . ?
B8 C2 1.698(7) . ?
B8 B9 1.782(7) . ?
B8 B12 1.789(7) . ?
B8 H8 1.1000 . ?
B9 B12 1.776(8) . ?
B9 B10 1.777(7) . ?
B9 H9 1.1000 . ?
B10 B12 1.741(8) . ?
B10 B11 1.777(8) . ?
B10 H10 1.1000 . ?
B11 B12 1.804(8) . ?
B11 H11 1.1000 . ?
B12 H12 1.1000 . ?
C1 C2 1.674(6) . ?
C1 S1 1.822(5) . ?
C2 S2 1.768(5) . ?
C3 O1 1.223(5) . ?
C3 C9 1.476(6) . ?
C3 C4 1.491(6) . ?
C4 C5 1.375(6) . ?
C4 Co1 1.928(4) . ?
C5 C6 1.430(6) . ?
C5 H5A 0.9300 . ?
C6 C7 1.354(6) . ?
C6 H6A 0.9300 . ?
C7 C8 1.486(6) . ?
C7 S1 1.773(4) . ?
C8 O3 1.208(5) . ?
C8 C13 1.460(6) . ?
C9 C10 1.341(6) . ?
C9 O2 1.357(5) . ?
C10 C11 1.411(6) . ?
C10 H10A 0.9300 . ?
C11 C12 1.315(6) . ?
C11 H11A 0.9300 . ?
C12 O2 1.371(5) . ?
C12 H12A 0.9300 . ?
C13 C14 1.322(6) . ?
C13 O4 1.360(5) . ?
C14 C15 1.382(6) . ?
C14 H14A 0.9300 . ?
C15 C16 1.253(6) . ?
C15 H15A 0.9300 . ?
C16 O4 1.360(5) . ?
C16 H16A 0.9300 . ?
C17 C21 1.418(6) . ?
C17 C18 1.447(6) . ?
C17 C22 1.510(6) . ?
C17 Co1 2.075(4) . ?
C18 C19 1.375(6) . ?
C18 C23 1.489(6) . ?
C18 Co1 2.184(4) . ?
C19 C20 1.418(6) . ?
C19 C24 1.513(6) . ?
C19 Co1 2.174(4) . ?
C20 C21 1.418(6) . ?
C20 C25 1.491(6) . ?
C20 Co1 2.078(4) . ?
C21 C26 1.499(6) . ?
C21 Co1 2.087(4) . ?
C22 H22A 0.9600 . ?
C22 H22B 0.9600 . ?
C22 H22C 0.9600 . ?
C23 H23A 0.9600 . ?
C23 H23B 0.9600 . ?
C23 H23C 0.9600 . ?
C24 H24A 0.9600 . ?
C24 H24B 0.9600 . ?
C24 H24C 0.9600 . ?
C25 H25A 0.9600 . ?
C25 H25B 0.9600 . ?
C25 H25C 0.9600 . ?
C26 H26A 0.9600 . ?
C26 H26B 0.9600 . ?
C26 H26C 0.9600 . ?
C27 Cl1 1.748(5) . ?
C27 Cl2 1.758(5) . ?
C27 H27A 0.9700 . ?
C27 H27B 0.9700 . ?
Co1 S1 2.1968(12) . ?
Co1 S2 2.2572(13) . ?

loop_
_geom_torsion_atom_site_label_1
_geom_torsion_atom_site_label_2
_geom_torsion_atom_site_label_3
_geom_torsion_atom_site_label_4
_geom_torsion
_geom_torsion_site_symmetry_1
_geom_torsion_site_symmetry_2
_geom_torsion_site_symmetry_3
_geom_torsion_site_symmetry_4
_geom_torsion_publ_flag
C2 B3 B4 C1 -34.2(3) . . . . ?
B9 B3 B4 C1 -133.2(4) . . . . ?
B8 B3 B4 C1 -95.0(4) . . . . ?
C1 B3 B4 B9 133.2(4) . . . . ?
C2 B3 B4 B9 99.1(4) . . . . ?
B8 B3 B4 B9 38.2(4) . . . . ?
C1 B3 B4 B10 95.6(4) . . . . ?
C2 B3 B4 B10 61.4(4) . . . . ?
B9 B3 B4 B10 -37.6(3) . . . . ?
B8 B3 B4 B10 0.6(5) . . . . ?
C1 B3 B4 B5 32.9(3) . . . . ?
C2 B3 B4 B5 -1.3(5) . . . . ?
B9 B3 B4 B5 -100.4(4) . . . . ?
B8 B3 B4 B5 -62.1(5) . . . . ?
B9 B4 B5 C1 -95.3(4) . . . . ?
B10 B4 B5 C1 -131.7(4) . . . . ?
B3 B4 B5 C1 -32.9(3) . . . . ?
C1 B4 B5 B11 94.9(4) . . . . ?
B9 B4 B5 B11 -0.5(5) . . . . ?
B10 B4 B5 B11 -36.9(3) . . . . ?
B3 B4 B5 B11 61.9(4) . . . . ?
C1 B4 B5 B10 131.7(4) . . . . ?
B9 B4 B5 B10 36.4(3) . . . . ?
B3 B4 B5 B10 98.8(4) . . . . ?
C1 B4 B5 B6 32.3(4) . . . . ?
B9 B4 B5 B6 -63.1(4) . . . . ?
B10 B4 B5 B6 -99.4(4) . . . . ?
B3 B4 B5 B6 -0.7(5) . . . . ?
B11 B5 B6 C1 -133.7(4) . . . . ?
B10 B5 B6 C1 -95.3(4) . . . . ?
B4 B5 B6 C1 -32.1(3) . . . . ?
C1 B5 B6 C2 34.4(3) . . . . ?
B11 B5 B6 C2 -99.3(4) . . . . ?
B10 B5 B6 C2 -60.9(4) . . . . ?
B4 B5 B6 C2 2.3(5) . . . . ?
C1 B5 B6 B11 133.7(4) . . . . ?
B10 B5 B6 B11 38.4(3) . . . . ?
B4 B5 B6 B11 101.6(4) . . . . ?
C1 B5 B6 B7 95.0(4) . . . . ?
B11 B5 B6 B7 -38.7(3) . . . . ?
B10 B5 B6 B7 -0.4(5) . . . . ?
B4 B5 B6 B7 62.9(5) . . . . ?
C1 B6 B7 C2 -37.1(3) . . . . ?
B11 B6 B7 C2 -136.7(4) . . . . ?
B5 B6 B7 C2 -98.2(4) . . . . ?
C1 B6 B7 B8 -2.9(4) . . . . ?
C2 B6 B7 B8 34.2(3) . . . . ?
B11 B6 B7 B8 -102.5(4) . . . . ?
B5 B6 B7 B8 -63.9(4) . . . . ?
C1 B6 B7 B12 61.6(4) . . . . ?
C2 B6 B7 B12 98.7(4) . . . . ?
B11 B6 B7 B12 -38.0(4) . . . . ?
B5 B6 B7 B12 0.6(5) . . . . ?
C1 B6 B7 B11 99.6(4) . . . . ?
C2 B6 B7 B11 136.7(4) . . . . ?
B5 B6 B7 B11 38.6(3) . . . . ?
C1 B3 B8 C2 36.9(3) . . . . ?
B9 B3 B8 C2 134.8(4) . . . . ?
B4 B3 B8 C2 96.9(4) . . . . ?
C1 B3 B8 B7 1.8(4) . . . . ?
C2 B3 B8 B7 -35.1(3) . . . . ?
B9 B3 B8 B7 99.7(4) . . . . ?
B4 B3 B8 B7 61.8(5) . . . . ?
C1 B3 B8 B9 -97.9(4) . . . . ?
C2 B3 B8 B9 -134.8(4) . . . . ?
B4 B3 B8 B9 -37.9(3) . . . . ?
C1 B3 B8 B12 -61.2(4) . . . . ?
C2 B3 B8 B12 -98.1(4) . . . . ?
B9 B3 B8 B12 36.7(3) . . . . ?
B4 B3 B8 B12 -1.2(5) . . . . ?
B6 B7 B8 C2 -35.1(3) . . . . ?
B12 B7 B8 C2 -135.9(4) . . . . ?
B11 B7 B8 C2 -98.4(4) . . . . ?
C2 B7 B8 B3 35.8(3) . . . . ?
B6 B7 B8 B3 0.7(5) . . . . ?
B12 B7 B8 B3 -100.1(4) . . . . ?
B11 B7 B8 B3 -62.6(5) . . . . ?
C2 B7 B8 B9 98.7(4) . . . . ?
B6 B7 B8 B9 63.6(5) . . . . ?
B12 B7 B8 B9 -37.3(4) . . . . ?
B11 B7 B8 B9 0.3(5) . . . . ?
C2 B7 B8 B12 135.9(4) . . . . ?
B6 B7 B8 B12 100.8(4) . . . . ?
B11 B7 B8 B12 37.5(4) . . . . ?
C1 B3 B9 B12 61.3(4) . . . . ?
C2 B3 B9 B12 1.5(5) . . . . ?
B8 B3 B9 B12 -37.1(3) . . . . ?
B4 B3 B9 B12 100.6(4) . . . . ?
C1 B3 B9 B10 -0.9(5) . . . . ?
C2 B3 B9 B10 -60.8(4) . . . . ?
B8 B3 B9 B10 -99.4(4) . . . . ?
B4 B3 B9 B10 38.3(4) . . . . ?
C1 B3 B9 B4 -39.3(3) . . . . ?
C2 B3 B9 B4 -99.1(4) . . . . ?
B8 B3 B9 B4 -137.7(4) . . . . ?
C1 B3 B9 B8 98.5(4) . . . . ?
C2 B3 B9 B8 38.6(3) . . . . ?
B4 B3 B9 B8 137.7(4) . . . . ?
C1 B4 B9 B3 40.0(3) . . . . ?
B10 B4 B9 B3 137.4(4) . . . . ?
B5 B4 B9 B3 101.2(4) . . . . ?
C1 B4 B9 B12 -61.6(4) . . . . ?
B10 B4 B9 B12 35.9(3) . . . . ?
B5 B4 B9 B12 -0.4(4) . . . . ?
B3 B4 B9 B12 -101.6(4) . . . . ?
C1 B4 B9 B10 -97.4(4) . . . . ?
B5 B4 B9 B10 -36.2(3) . . . . ?
B3 B4 B9 B10 -137.4(4) . . . . ?
C1 B4 B9 B8 2.3(5) . . . . ?
B10 B4 B9 B8 99.7(4) . . . . ?
B5 B4 B9 B8 63.5(4) . . . . ?
B3 B4 B9 B8 -37.7(3) . . . . ?
C2 B8 B9 B3 -40.0(3) . . . . ?
B7 B8 B9 B3 -101.5(4) . . . . ?
B12 B8 B9 B3 -138.7(4) . . . . ?
C2 B8 B9 B12 98.8(4) . . . . ?
B3 B8 B9 B12 138.7(4) . . . . ?
B7 B8 B9 B12 37.3(4) . . . . ?
C2 B8 B9 B10 62.0(4) . . . . ?
B3 B8 B9 B10 102.0(4) . . . . ?
B7 B8 B9 B10 0.5(5) . . . . ?
B12 B8 B9 B10 -36.8(3) . . . . ?
C2 B8 B9 B4 -1.6(5) . . . . ?
B3 B8 B9 B4 38.4(3) . . . . ?
B7 B8 B9 B4 -63.1(5) . . . . ?
B12 B8 B9 B4 -100.4(4) . . . . ?
C1 B5 B10 B12 -60.6(5) . . . . ?
B11 B5 B10 B12 37.9(3) . . . . ?
B6 B5 B10 B12 0.0(5) . . . . ?
B4 B5 B10 B12 -101.1(4) . . . . ?
C1 B5 B10 B11 -98.5(4) . . . . ?
B6 B5 B10 B11 -37.9(3) . . . . ?
B4 B5 B10 B11 -139.1(4) . . . . ?
C1 B5 B10 B9 4.0(5) . . . . ?
B11 B5 B10 B9 102.5(4) . . . . ?
B6 B5 B10 B9 64.6(5) . . . . ?
B4 B5 B10 B9 -36.6(4) . . . . ?
C1 B5 B10 B4 40.5(3) . . . . ?
B11 B5 B10 B4 139.1(4) . . . . ?
B6 B5 B10 B4 101.2(4) . . . . ?
B3 B9 B10 B12 100.5(4) . . . . ?
B4 B9 B10 B12 139.2(4) . . . . ?
B8 B9 B10 B12 37.5(3) . . . . ?
B3 B9 B10 B5 -2.0(5) . . . . ?
B12 B9 B10 B5 -102.5(4) . . . . ?
B4 B9 B10 B5 36.7(4) . . . . ?
B8 B9 B10 B5 -64.9(5) . . . . ?
B3 B9 B10 B11 61.9(5) . . . . ?
B12 B9 B10 B11 -38.6(4) . . . . ?
B4 B9 B10 B11 100.6(4) . . . . ?
B8 B9 B10 B11 -1.1(5) . . . . ?
B3 B9 B10 B4 -38.7(4) . . . . ?
B12 B9 B10 B4 -139.2(4) . . . . ?
B8 B9 B10 B4 -101.7(4) . . . . ?
C1 B4 B10 B12 61.3(5) . . . . ?
B9 B4 B10 B12 -37.0(4) . . . . ?
B5 B4 B10 B12 102.3(4) . . . . ?
B3 B4 B10 B12 0.2(5) . . . . ?
C1 B4 B10 B5 -41.0(3) . . . . ?
B9 B4 B10 B5 -139.3(4) . . . . ?
B3 B4 B10 B5 -102.1(4) . . . . ?
C1 B4 B10 B11 -4.2(5) . . . . ?
B9 B4 B10 B11 -102.6(4) . . . . ?
B5 B4 B10 B11 36.7(3) . . . . ?
B3 B4 B10 B11 -65.4(5) . . . . ?
C1 B4 B10 B9 98.3(4) . . . . ?
B5 B4 B10 B9 139.3(4) . . . . ?
B3 B4 B10 B9 37.2(3) . . . . ?
C1 B6 B11 B5 39.7(3) . . . . ?
C2 B6 B11 B5 99.8(4) . . . . ?
B7 B6 B11 B5 136.8(4) . . . . ?
C1 B6 B11 B7 -97.2(4) . . . . ?
C2 B6 B11 B7 -37.0(3) . . . . ?
B5 B6 B11 B7 -136.8(4) . . . . ?
C1 B6 B11 B10 1.1(5) . . . . ?
C2 B6 B11 B10 61.2(4) . . . . ?
B7 B6 B11 B10 98.3(4) . . . . ?
B5 B6 B11 B10 -38.6(4) . . . . ?
C1 B6 B11 B12 -60.2(4) . . . . ?
C2 B6 B11 B12 -0.1(5) . . . . ?
B7 B6 B11 B12 36.9(4) . . . . ?
B5 B6 B11 B12 -99.9(4) . . . . ?
C1 B5 B11 B6 -39.4(3) . . . . ?
B10 B5 B11 B6 -136.7(4) . . . . ?
B4 B5 B11 B6 -99.8(4) . . . . ?
C1 B5 B11 B7 -0.8(5) . . . . ?
B10 B5 B11 B7 -98.1(4) . . . . ?
B6 B5 B11 B7 38.6(4) . . . . ?
B4 B5 B11 B7 -61.3(5) . . . . ?
C1 B5 B11 B10 97.3(4) . . . . ?
B6 B5 B11 B10 136.7(4) . . . . ?
B4 B5 B11 B10 36.9(3) . . . . ?
C1 B5 B11 B12 61.6(4) . . . . ?
B10 B5 B11 B12 -35.7(3) . . . . ?
B6 B5 B11 B12 101.0(4) . . . . ?
B4 B5 B11 B12 1.1(4) . . . . ?
C2 B7 B11 B6 38.7(4) . . . . ?
B8 B7 B11 B6 100.8(4) . . . . ?
B12 B7 B11 B6 138.2(4) . . . . ?
C2 B7 B11 B5 -0.1(5) . . . . ?
B6 B7 B11 B5 -38.8(4) . . . . ?
B8 B7 B11 B5 62.0(5) . . . . ?
B12 B7 B11 B5 99.3(4) . . . . ?
C2 B7 B11 B10 -63.0(4) . . . . ?
B6 B7 B11 B10 -101.7(4) . . . . ?
B8 B7 B11 B10 -0.9(5) . . . . ?
B12 B7 B11 B10 36.4(4) . . . . ?
C2 B7 B11 B12 -99.4(4) . . . . ?
B6 B7 B11 B12 -138.2(4) . . . . ?
B8 B7 B11 B12 -37.3(4) . . . . ?
B12 B10 B11 B6 -100.0(4) . . . . ?
B5 B10 B11 B6 38.9(3) . . . . ?
B9 B10 B11 B6 -61.8(5) . . . . ?
B4 B10 B11 B6 2.0(5) . . . . ?
B12 B10 B11 B5 -138.9(4) . . . . ?
B9 B10 B11 B5 -100.8(4) . . . . ?
B4 B10 B11 B5 -36.9(3) . . . . ?
B12 B10 B11 B7 -36.9(3) . . . . ?
B5 B10 B11 B7 102.0(4) . . . . ?
B9 B10 B11 B7 1.2(5) . . . . ?
B4 B10 B11 B7 65.0(5) . . . . ?
B5 B10 B11 B12 138.9(4) . . . . ?
B9 B10 B11 B12 38.1(4) . . . . ?
B4 B10 B11 B12 102.0(4) . . . . ?
B5 B10 B12 B7 0.3(5) . . . . ?
B11 B10 B12 B7 37.5(3) . . . . ?
B9 B10 B12 B7 -100.7(4) . . . . ?
B4 B10 B12 B7 -64.0(5) . . . . ?
B5 B10 B12 B9 101.0(4) . . . . ?
B11 B10 B12 B9 138.2(4) . . . . ?
B4 B10 B12 B9 36.7(3) . . . . ?
B5 B10 B12 B8 63.4(5) . . . . ?
B11 B10 B12 B8 100.5(4) . . . . ?
B9 B10 B12 B8 -37.6(3) . . . . ?
B4 B10 B12 B8 -1.0(5) . . . . ?
B5 B10 B12 B11 -37.2(3) . . . . ?
B9 B10 B12 B11 -138.2(4) . . . . ?
B4 B10 B12 B11 -101.5(4) . . . . ?
C2 B7 B12 B10 63.3(4) . . . . ?
B6 B7 B12 B10 -0.6(5) . . . . ?
B8 B7 B12 B10 101.5(4) . . . . ?
B11 B7 B12 B10 -37.7(4) . . . . ?
C2 B7 B12 B9 -0.7(5) . . . . ?
B6 B7 B12 B9 -64.6(4) . . . . ?
B8 B7 B12 B9 37.5(3) . . . . ?
B11 B7 B12 B9 -101.7(4) . . . . ?
C2 B7 B12 B8 -38.2(3) . . . . ?
B6 B7 B12 B8 -102.1(4) . . . . ?
B11 B7 B12 B8 -139.2(4) . . . . ?
C2 B7 B12 B11 101.0(4) . . . . ?
B6 B7 B12 B11 37.2(4) . . . . ?
B8 B7 B12 B11 139.2(4) . . . . ?
B3 B9 B12 B10 -101.2(4) . . . . ?
B4 B9 B12 B10 -36.5(3) . . . . ?
B8 B9 B12 B10 -138.0(4) . . . . ?
B3 B9 B12 B7 -0.5(5) . . . . ?
B10 B9 B12 B7 100.7(4) . . . . ?
B4 B9 B12 B7 64.1(4) . . . . ?
B8 B9 B12 B7 -37.3(3) . . . . ?
B3 B9 B12 B8 36.8(3) . . . . ?
B10 B9 B12 B8 138.0(4) . . . . ?
B4 B9 B12 B8 101.5(4) . . . . ?
B3 B9 B12 B11 -63.6(4) . . . . ?
B10 B9 B12 B11 37.6(3) . . . . ?
B4 B9 B12 B11 1.1(4) . . . . ?
B8 B9 B12 B11 -100.4(4) . . . . ?
C2 B8 B12 B10 -61.9(5) . . . . ?
B3 B8 B12 B10 1.3(5) . . . . ?
B7 B8 B12 B10 -100.0(4) . . . . ?
B9 B8 B12 B10 38.0(4) . . . . ?
C2 B8 B12 B7 38.1(4) . . . . ?
B3 B8 B12 B7 101.3(4) . . . . ?
B9 B8 B12 B7 137.9(4) . . . . ?
C2 B8 B12 B9 -99.9(4) . . . . ?
B3 B8 B12 B9 -36.6(3) . . . . ?
B7 B8 B12 B9 -137.9(4) . . . . ?
C2 B8 B12 B11 1.7(5) . . . . ?
B3 B8 B12 B11 65.0(5) . . . . ?
B7 B8 B12 B11 -36.3(4) . . . . ?
B9 B8 B12 B11 101.6(4) . . . . ?
B6 B11 B12 B10 100.4(4) . . . . ?
B5 B11 B12 B10 36.5(3) . . . . ?
B7 B11 B12 B10 137.7(4) . . . . ?
B6 B11 B12 B7 -37.3(4) . . . . ?
B5 B11 B12 B7 -101.2(4) . . . . ?
B10 B11 B12 B7 -137.7(4) . . . . ?
B6 B11 B12 B9 62.5(4) . . . . ?
B5 B11 B12 B9 -1.4(4) . . . . ?
B7 B11 B12 B9 99.9(4) . . . . ?
B10 B11 B12 B9 -37.9(3) . . . . ?
B6 B11 B12 B8 -1.0(5) . . . . ?
B5 B11 B12 B8 -64.9(5) . . . . ?
B7 B11 B12 B8 36.3(4) . . . . ?
B10 B11 B12 B8 -101.4(4) . . . . ?
B9 B4 C1 C2 -2.2(5) . . . . ?
B10 B4 C1 C2 -63.9(4) . . . . ?
B5 B4 C1 C2 -105.3(4) . . . . ?
B3 B4 C1 C2 37.7(3) . . . . ?
B9 B4 C1 B6 67.0(5) . . . . ?
B10 B4 C1 B6 5.3(5) . . . . ?
B5 B4 C1 B6 -36.0(4) . . . . ?
B3 B4 C1 B6 107.0(4) . . . . ?
B9 B4 C1 B5 103.1(4) . . . . ?
B10 B4 C1 B5 41.4(4) . . . . ?
B3 B4 C1 B5 143.0(4) . . . . ?
B9 B4 C1 B3 -40.0(3) . . . . ?
B10 B4 C1 B3 -101.7(4) . . . . ?
B5 B4 C1 B3 -143.0(4) . . . . ?
B9 B4 C1 S1 -147.3(3) . . . . ?
B10 B4 C1 S1 151.0(3) . . . . ?
B5 B4 C1 S1 109.6(4) . . . . ?
B3 B4 C1 S1 -107.4(4) . . . . ?
B11 B6 C1 C2 99.7(4) . . . . ?
B7 B6 C1 C2 37.1(3) . . . . ?
B5 B6 C1 C2 140.1(4) . . . . ?
C2 B6 C1 B4 -103.9(4) . . . . ?
B11 B6 C1 B4 -4.2(5) . . . . ?
B7 B6 C1 B4 -66.8(5) . . . . ?
B5 B6 C1 B4 36.2(4) . . . . ?
C2 B6 C1 B5 -140.1(4) . . . . ?
B11 B6 C1 B5 -40.4(4) . . . . ?
B7 B6 C1 B5 -103.0(4) . . . . ?
C2 B6 C1 B3 -32.7(3) . . . . ?
B11 B6 C1 B3 67.0(4) . . . . ?
B7 B6 C1 B3 4.4(5) . . . . ?
B5 B6 C1 B3 107.4(4) . . . . ?
C2 B6 C1 S1 105.6(3) . . . . ?
B11 B6 C1 S1 -154.7(3) . . . . ?
B7 B6 C1 S1 142.7(3) . . . . ?
B5 B6 C1 S1 -114.3(3) . . . . ?
B11 B5 C1 C2 1.5(5) . . . . ?
B10 B5 C1 C2 63.5(5) . . . . ?
B6 B5 C1 C2 -38.2(4) . . . . ?
B4 B5 C1 C2 105.1(4) . . . . ?
B11 B5 C1 B4 -103.7(4) . . . . ?
B10 B5 C1 B4 -41.7(4) . . . . ?
B6 B5 C1 B4 -143.4(4) . . . . ?
B11 B5 C1 B6 39.7(4) . . . . ?
B10 B5 C1 B6 101.7(4) . . . . ?
B4 B5 C1 B6 143.4(4) . . . . ?
B11 B5 C1 B3 -67.0(5) . . . . ?
B10 B5 C1 B3 -4.9(5) . . . . ?
B6 B5 C1 B3 -106.6(4) . . . . ?
B4 B5 C1 B3 36.7(4) . . . . ?
B11 B5 C1 S1 139.2(3) . . . . ?
B10 B5 C1 S1 -158.8(3) . . . . ?
B6 B5 C1 S1 99.5(4) . . . . ?
B4 B5 C1 S1 -117.1(4) . . . . ?
B9 B3 C1 C2 -99.8(4) . . . . ?
B8 B3 C1 C2 -37.0(3) . . . . ?
B4 B3 C1 C2 -140.2(4) . . . . ?
C2 B3 C1 B4 140.2(4) . . . . ?
B9 B3 C1 B4 40.4(3) . . . . ?
B8 B3 C1 B4 103.2(4) . . . . ?
C2 B3 C1 B6 33.0(3) . . . . ?
B9 B3 C1 B6 -66.8(4) . . . . ?
B8 B3 C1 B6 -4.0(5) . . . . ?
B4 B3 C1 B6 -107.2(4) . . . . ?
C2 B3 C1 B5 103.6(4) . . . . ?
B9 B3 C1 B5 3.8(5) . . . . ?
B8 B3 C1 B5 66.6(4) . . . . ?
B4 B3 C1 B5 -36.6(4) . . . . ?
C2 B3 C1 S1 -102.1(3) . . . . ?
B9 B3 C1 S1 158.2(3) . . . . ?
B8 B3 C1 S1 -139.1(3) . . . . ?
B4 B3 C1 S1 117.7(4) . . . . ?
B4 C1 C2 B8 1.3(5) . . . . ?
B6 C1 C2 B8 -106.5(4) . . . . ?
B5 C1 C2 B8 -68.1(5) . . . . ?
B3 C1 C2 B8 39.8(3) . . . . ?
S1 C1 C2 B8 150.9(3) . . . . ?
B4 C1 C2 B7 67.9(4) . . . . ?
B6 C1 C2 B7 -39.9(3) . . . . ?
B5 C1 C2 B7 -1.6(5) . . . . ?
B3 C1 C2 B7 106.3(4) . . . . ?
S1 C1 C2 B7 -142.6(3) . . . . ?
B4 C1 C2 B3 -38.5(4) . . . . ?
B6 C1 C2 B3 -146.3(4) . . . . ?
B5 C1 C2 B3 -107.9(4) . . . . ?
S1 C1 C2 B3 111.1(3) . . . . ?
B4 C1 C2 B6 107.8(4) . . . . ?
B5 C1 C2 B6 38.4(4) . . . . ?
B3 C1 C2 B6 146.3(4) . . . . ?
S1 C1 C2 B6 -102.6(3) . . . . ?
B4 C1 C2 S2 -144.1(3) . . . . ?
B6 C1 C2 S2 108.1(4) . . . . ?
B5 C1 C2 S2 146.4(3) . . . . ?
B3 C1 C2 S2 -105.7(4) . . . . ?
S1 C1 C2 S2 5.4(5) . . . . ?
B3 B8 C2 C1 -39.3(3) . . . . ?
B7 B8 C2 C1 101.0(4) . . . . ?
B9 B8 C2 C1 0.2(5) . . . . ?
B12 B8 C2 C1 62.4(5) . . . . ?
B3 B8 C2 B7 -140.3(4) . . . . ?
B9 B8 C2 B7 -100.7(4) . . . . ?
B12 B8 C2 B7 -38.5(4) . . . . ?
B7 B8 C2 B3 140.3(4) . . . . ?
B9 B8 C2 B3 39.6(3) . . . . ?
B12 B8 C2 B3 101.8(4) . . . . ?
B3 B8 C2 B6 -103.7(4) . . . . ?
B7 B8 C2 B6 36.6(4) . . . . ?
B9 B8 C2 B6 -64.1(5) . . . . ?
B12 B8 C2 B6 -1.9(5) . . . . ?
B3 B8 C2 S2 105.6(4) . . . . ?
B7 B8 C2 S2 -114.1(4) . . . . ?
B9 B8 C2 S2 145.2(3) . . . . ?
B12 B8 C2 S2 -152.6(3) . . . . ?
B6 B7 C2 C1 39.1(3) . . . . ?
B8 B7 C2 C1 -102.4(4) . . . . ?
B12 B7 C2 C1 -63.2(4) . . . . ?
B11 B7 C2 C1 1.0(5) . . . . ?
B6 B7 C2 B8 141.5(4) . . . . ?
B12 B7 C2 B8 39.2(3) . . . . ?
B11 B7 C2 B8 103.3(4) . . . . ?
B6 B7 C2 B3 104.0(4) . . . . ?
B8 B7 C2 B3 -37.5(4) . . . . ?
B12 B7 C2 B3 1.7(5) . . . . ?
B11 B7 C2 B3 65.9(4) . . . . ?
B8 B7 C2 B6 -141.5(4) . . . . ?
B12 B7 C2 B6 -102.3(4) . . . . ?
B11 B7 C2 B6 -38.1(3) . . . . ?
B6 B7 C2 S2 -107.6(4) . . . . ?
B8 B7 C2 S2 111.0(4) . . . . ?
B12 B7 C2 S2 150.2(3) . . . . ?
B11 B7 C2 S2 -145.7(3) . . . . ?
B9 B3 C2 C1 96.5(4) . . . . ?
B8 B3 C2 C1 136.5(4) . . . . ?
B4 B3 C2 C1 34.1(3) . . . . ?
C1 B3 C2 B8 -136.5(4) . . . . ?
B9 B3 C2 B8 -40.0(3) . . . . ?
B4 B3 C2 B8 -102.4(4) . . . . ?
C1 B3 C2 B7 -98.5(4) . . . . ?
B9 B3 C2 B7 -2.0(5) . . . . ?
B8 B3 C2 B7 38.0(4) . . . . ?
B4 B3 C2 B7 -64.4(4) . . . . ?
C1 B3 C2 B6 -31.2(3) . . . . ?
B9 B3 C2 B6 65.3(4) . . . . ?
B8 B3 C2 B6 105.3(4) . . . . ?
B4 B3 C2 B6 2.9(5) . . . . ?
C1 B3 C2 S2 110.8(4) . . . . ?
B9 B3 C2 S2 -152.7(3) . . . . ?
B8 B3 C2 S2 -112.7(4) . . . . ?
B4 B3 C2 S2 144.9(3) . . . . ?
B11 B6 C2 C1 -97.7(4) . . . . ?
B7 B6 C2 C1 -136.0(4) . . . . ?
B5 B6 C2 C1 -34.8(3) . . . . ?
C1 B6 C2 B8 98.9(4) . . . . ?
B11 B6 C2 B8 1.3(5) . . . . ?
B7 B6 C2 B8 -37.1(4) . . . . ?
B5 B6 C2 B8 64.1(5) . . . . ?
C1 B6 C2 B7 136.0(4) . . . . ?
B11 B6 C2 B7 38.4(4) . . . . ?
B5 B6 C2 B7 101.2(4) . . . . ?
C1 B6 C2 B3 31.5(3) . . . . ?
B11 B6 C2 B3 -66.1(4) . . . . ?
B7 B6 C2 B3 -104.5(4) . . . . ?
B5 B6 C2 B3 -3.3(5) . . . . ?
C1 B6 C2 S2 -109.6(4) . . . . ?
B11 B6 C2 S2 152.8(3) . . . . ?
B7 B6 C2 S2 114.4(4) . . . . ?
B5 B6 C2 S2 -144.4(3) . . . . ?
O1 C3 C4 C5 133.9(5) . . . . ?
C9 C3 C4 C5 -47.7(6) . . . . ?
O1 C3 C4 Co1 -42.7(6) . . . . ?
C9 C3 C4 Co1 135.6(4) . . . . ?
C3 C4 C5 C6 178.9(4) . . . . ?
Co1 C4 C5 C6 -4.8(7) . . . . ?
C4 C5 C6 C7 14.4(9) . . . . ?
C5 C6 C7 C8 -172.1(5) . . . . ?
C5 C6 C7 S1 -0.3(8) . . . . ?
C6 C7 C8 O3 -177.6(5) . . . . ?
S1 C7 C8 O3 10.0(6) . . . . ?
C6 C7 C8 C13 3.0(7) . . . . ?
S1 C7 C8 C13 -169.4(3) . . . . ?
O1 C3 C9 C10 171.9(5) . . . . ?
C4 C3 C9 C10 -6.5(7) . . . . ?
O1 C3 C9 O2 -3.0(6) . . . . ?
C4 C3 C9 O2 178.5(4) . . . . ?
O2 C9 C10 C11 1.7(5) . . . . ?
C3 C9 C10 C11 -173.5(5) . . . . ?
C9 C10 C11 C12 -1.7(5) . . . . ?
C10 C11 C12 O2 1.1(5) . . . . ?
O3 C8 C13 C14 -4.5(8) . . . . ?
C7 C8 C13 C14 175.0(5) . . . . ?
O3 C8 C13 O4 -173.9(4) . . . . ?
C7 C8 C13 O4 5.5(7) . . . . ?
O4 C13 C14 C15 -4.5(5) . . . . ?
C8 C13 C14 C15 -175.2(5) . . . . ?
C13 C14 C15 C16 6.6(6) . . . . ?
C14 C15 C16 O4 -6.0(6) . . . . ?
C21 C17 C18 C19 3.9(5) . . . . ?
C22 C17 C18 C19 177.6(4) . . . . ?
Co1 C17 C18 C19 -59.3(3) . . . . ?
C21 C17 C18 C23 -172.3(4) . . . . ?
C22 C17 C18 C23 1.4(7) . . . . ?
Co1 C17 C18 C23 124.4(4) . . . . ?
C21 C17 C18 Co1 63.2(3) . . . . ?
C22 C17 C18 Co1 -123.1(4) . . . . ?
C17 C18 C19 C20 -0.2(5) . . . . ?
C23 C18 C19 C20 175.8(4) . . . . ?
Co1 C18 C19 C20 -56.4(3) . . . . ?
C17 C18 C19 C24 -177.9(4) . . . . ?
C23 C18 C19 C24 -1.9(8) . . . . ?
Co1 C18 C19 C24 125.9(5) . . . . ?
C17 C18 C19 Co1 56.2(3) . . . . ?
C23 C18 C19 Co1 -127.8(4) . . . . ?
C18 C19 C20 C21 -3.6(5) . . . . ?
C24 C19 C20 C21 174.2(4) . . . . ?
Co1 C19 C20 C21 -63.0(3) . . . . ?
C18 C19 C20 C25 -174.1(4) . . . . ?
C24 C19 C20 C25 3.7(7) . . . . ?
Co1 C19 C20 C25 126.4(5) . . . . ?
C18 C19 C20 Co1 59.4(3) . . . . ?
C24 C19 C20 Co1 -122.8(5) . . . . ?
C19 C20 C21 C17 6.0(5) . . . . ?
C25 C20 C21 C17 176.2(4) . . . . ?
Co1 C20 C21 C17 -59.6(3) . . . . ?
C19 C20 C21 C26 -168.0(4) . . . . ?
C25 C20 C21 C26 2.2(8) . . . . ?
Co1 C20 C21 C26 126.4(5) . . . . ?
C19 C20 C21 Co1 65.5(3) . . . . ?
C25 C20 C21 Co1 -124.2(5) . . . . ?
C18 C17 C21 C20 -6.1(5) . . . . ?
C22 C17 C21 C20 -179.8(4) . . . . ?
Co1 C17 C21 C20 59.6(3) . . . . ?
C18 C17 C21 C26 168.2(4) . . . . ?
C22 C17 C21 C26 -5.6(7) . . . . ?
Co1 C17 C21 C26 -126.1(4) . . . . ?
C18 C17 C21 Co1 -65.7(3) . . . . ?
C22 C17 C21 Co1 120.5(4) . . . . ?
C5 C4 Co1 C17 86.0(4) . . . . ?
C3 C4 Co1 C17 -97.9(4) . . . . ?
C5 C4 Co1 C20 157.9(4) . . . . ?
C3 C4 Co1 C20 -26.0(4) . . . . ?
C5 C4 Co1 C21 121.6(4) . . . . ?
C3 C4 Co1 C21 -62.2(4) . . . . ?
C5 C4 Co1 C19 161.4(4) . . . . ?
C3 C4 Co1 C19 -22.4(6) . . . . ?
C5 C4 Co1 C18 85.0(5) . . . . ?
C3 C4 Co1 C18 -98.8(4) . . . . ?
C5 C4 Co1 S1 -11.0(4) . . . . ?
C3 C4 Co1 S1 165.1(3) . . . . ?
C5 C4 Co1 S2 -105.0(4) . . . . ?
C3 C4 Co1 S2 71.1(3) . . . . ?
C21 C17 Co1 C4 65.5(3) . . . . ?
C18 C17 Co1 C4 -179.3(2) . . . . ?
C22 C17 Co1 C4 -55.1(4) . . . . ?
C21 C17 Co1 C20 -37.6(3) . . . . ?
C18 C17 Co1 C20 77.7(3) . . . . ?
C22 C17 Co1 C20 -158.2(4) . . . . ?
C18 C17 Co1 C21 115.3(4) . . . . ?
C22 C17 Co1 C21 -120.6(5) . . . . ?
C21 C17 Co1 C19 -80.3(3) . . . . ?
C18 C17 Co1 C19 35.0(2) . . . . ?
C22 C17 Co1 C19 159.1(4) . . . . ?
C21 C17 Co1 C18 -115.3(4) . . . . ?
C22 C17 Co1 C18 124.1(5) . . . . ?
C21 C17 Co1 S1 164.2(2) . . . . ?
C18 C17 Co1 S1 -80.5(2) . . . . ?
C22 C17 Co1 S1 43.6(4) . . . . ?
C21 C17 Co1 S2 -80.9(5) . . . . ?
C18 C17 Co1 S2 34.3(5) . . . . ?
C22 C17 Co1 S2 158.5(3) . . . . ?
C19 C20 Co1 C4 177.0(3) . . . . ?
C21 C20 Co1 C4 -67.4(3) . . . . ?
C25 C20 Co1 C4 55.1(5) . . . . ?
C19 C20 Co1 C17 -77.9(3) . . . . ?
C21 C20 Co1 C17 37.6(3) . . . . ?
C25 C20 Co1 C17 160.1(5) . . . . ?
C19 C20 Co1 C21 -115.5(4) . . . . ?
C25 C20 Co1 C21 122.5(5) . . . . ?
C21 C20 Co1 C19 115.5(4) . . . . ?
C25 C20 Co1 C19 -122.0(5) . . . . ?
C19 C20 Co1 C18 -34.4(3) . . . . ?
C21 C20 Co1 C18 81.2(3) . . . . ?
C25 C20 Co1 C18 -156.3(5) . . . . ?
C19 C20 Co1 S1 -26.6(4) . . . . ?
C21 C20 Co1 S1 88.9(4) . . . . ?
C25 C20 Co1 S1 -148.6(3) . . . . ?
C19 C20 Co1 S2 88.3(3) . . . . ?
C21 C20 Co1 S2 -156.2(2) . . . . ?
C25 C20 Co1 S2 -33.6(4) . . . . ?
C20 C21 Co1 C4 119.5(3) . . . . ?
C17 C21 Co1 C4 -121.7(3) . . . . ?
C26 C21 Co1 C4 -3.1(4) . . . . ?
C20 C21 Co1 C17 -118.8(4) . . . . ?
C26 C21 Co1 C17 118.6(5) . . . . ?
C17 C21 Co1 C20 118.8(4) . . . . ?
C26 C21 Co1 C20 -122.6(5) . . . . ?
C20 C21 Co1 C19 -38.7(3) . . . . ?
C17 C21 Co1 C19 80.1(3) . . . . ?
C26 C21 Co1 C19 -161.3(5) . . . . ?
C20 C21 Co1 C18 -79.4(3) . . . . ?
C17 C21 Co1 C18 39.4(3) . . . . ?
C26 C21 Co1 C18 158.0(5) . . . . ?
C20 C21 Co1 S1 -140.3(2) . . . . ?
C17 C21 Co1 S1 -21.5(3) . . . . ?
C26 C21 Co1 S1 97.2(4) . . . . ?
C20 C21 Co1 S2 33.4(3) . . . . ?
C17 C21 Co1 S2 152.2(2) . . . . ?
C26 C21 Co1 S2 -89.2(4) . . . . ?
C18 C19 Co1 C4 -126.8(4) . . . . ?
C20 C19 Co1 C4 -5.3(5) . . . . ?
C24 C19 Co1 C4 110.3(5) . . . . ?
C18 C19 Co1 C17 -37.6(3) . . . . ?
C20 C19 Co1 C17 83.9(3) . . . . ?
C24 C19 Co1 C17 -160.5(5) . . . . ?
C18 C19 Co1 C20 -121.5(4) . . . . ?
C24 C19 Co1 C20 115.6(5) . . . . ?
C18 C19 Co1 C21 -81.9(3) . . . . ?
C20 C19 Co1 C21 39.7(3) . . . . ?
C24 C19 Co1 C21 155.2(5) . . . . ?
C20 C19 Co1 C18 121.5(4) . . . . ?
C24 C19 Co1 C18 -122.9(5) . . . . ?
C18 C19 Co1 S1 44.9(3) . . . . ?
C20 C19 Co1 S1 166.5(2) . . . . ?
C24 C19 Co1 S1 -78.0(4) . . . . ?
C18 C19 Co1 S2 142.2(2) . . . . ?
C20 C19 Co1 S2 -96.3(2) . . . . ?
C24 C19 Co1 S2 19.3(4) . . . . ?
C19 C18 Co1 C4 121.4(4) . . . . ?
C17 C18 Co1 C4 1.4(4) . . . . ?
C23 C18 Co1 C4 -113.7(5) . . . . ?
C19 C18 Co1 C17 120.0(4) . . . . ?
C23 C18 Co1 C17 -115.1(5) . . . . ?
C19 C18 Co1 C20 36.3(3) . . . . ?
C17 C18 Co1 C20 -83.7(3) . . . . ?
C23 C18 Co1 C20 161.1(5) . . . . ?
C19 C18 Co1 C21 80.4(3) . . . . ?
C17 C18 Co1 C21 -39.6(2) . . . . ?
C23 C18 Co1 C21 -154.7(5) . . . . ?
C17 C18 Co1 C19 -120.0(4) . . . . ?
C23 C18 Co1 C19 124.9(5) . . . . ?
C19 C18 Co1 S1 -140.1(3) . . . . ?
C17 C18 Co1 S1 99.9(2) . . . . ?
C23 C18 Co1 S1 -15.2(4) . . . . ?
C19 C18 Co1 S2 -46.7(3) . . . . ?
C17 C18 Co1 S2 -166.7(2) . . . . ?
C23 C18 Co1 S2 78.2(4) . . . . ?
C10 C9 O2 C12 -1.0(5) . . . . ?
C3 C9 O2 C12 175.0(4) . . . . ?
C11 C12 O2 C9 -0.1(5) . . . . ?
C15 C16 O4 C13 3.3(5) . . . . ?
C14 C13 O4 C16 0.9(5) . . . . ?
C8 C13 O4 C16 172.6(4) . . . . ?
C6 C7 S1 C1 99.3(4) . . . . ?
C8 C7 S1 C1 -87.9(3) . . . . ?
C6 C7 S1 Co1 -17.0(4) . . . . ?
C8 C7 S1 Co1 155.8(3) . . . . ?
C2 C1 S1 C7 -116.2(3) . . . . ?
B4 C1 S1 C7 29.0(4) . . . . ?
B6 C1 S1 C7 175.9(3) . . . . ?
B5 C1 S1 C7 106.0(4) . . . . ?
B3 C1 S1 C7 -47.2(3) . . . . ?
C2 C1 S1 Co1 3.6(3) . . . . ?
B4 C1 S1 Co1 148.8(3) . . . . ?
B6 C1 S1 Co1 -64.3(3) . . . . ?
B5 C1 S1 Co1 -134.2(3) . . . . ?
B3 C1 S1 Co1 72.6(3) . . . . ?
C4 Co1 S1 C7 19.2(2) . . . . ?
C17 Co1 S1 C7 -92.4(2) . . . . ?
C20 Co1 S1 C7 -138.4(3) . . . . ?
C21 Co1 S1 C7 -78.8(2) . . . . ?
C19 Co1 S1 C7 -156.5(2) . . . . ?
C18 Co1 S1 C7 -131.4(2) . . . . ?
S2 Co1 S1 C7 105.79(16) . . . . ?
C4 Co1 S1 C1 -95.1(2) . . . . ?
C17 Co1 S1 C1 153.3(2) . . . . ?
C20 Co1 S1 C1 107.3(3) . . . . ?
C21 Co1 S1 C1 166.9(2) . . . . ?
C19 Co1 S1 C1 89.2(2) . . . . ?
C18 Co1 S1 C1 114.28(19) . . . . ?
S2 Co1 S1 C1 -8.50(15) . . . . ?
C1 C2 S2 Co1 -11.2(4) . . . . ?
B8 C2 S2 Co1 -152.4(3) . . . . ?
B7 C2 S2 Co1 131.7(3) . . . . ?
B3 C2 S2 Co1 -81.0(3) . . . . ?
B6 C2 S2 Co1 58.4(3) . . . . ?
C4 Co1 S2 C2 107.1(2) . . . . ?
C17 Co1 S2 C2 -104.1(4) . . . . ?
C20 Co1 S2 C2 -143.7(2) . . . . ?
C21 Co1 S2 C2 -164.6(2) . . . . ?
C19 Co1 S2 C2 -104.7(2) . . . . ?
C18 Co1 S2 C2 -78.7(2) . . . . ?
S1 Co1 S2 C2 10.75(16) . . . . ?
